data_6000096
loop_
_publ_author_name
'Gunther, E.'
'Hagenmayer, R.'
'Jansen, M.'

_publ_section_title
;
 Structural investigations on the oxidenitrides SrTaO2N, CaTaO2N and
 LaTaON2 by neutron and X-ray powder diffraction
;
_journal_name_full 'Zeitschrift Fur Anorganische Und Allgemeine Chemie'
_journal_page_first 1519
_journal_page_last 1525
_journal_paper_doi 10.1002/1521-3749(200007)626:7<1519::AID-ZAAC1519>3.0.CO;2-I
_journal_volume 626
_journal_year 2000
_chemical_formula_sum 'N O2 Sr Ta'
_space_group_name_H-M_alt 'I 4/m c m'
_cell_angle_alpha 90.000
_cell_angle_beta 90.000
_cell_angle_gamma 90.000
_cell_length_a 5.7049
_cell_length_b 5.7049
_cell_length_c 8.0499
_cell_volume 261.99
_cod_database_code 6000096

loop_
_atom_site_label
_atom_site_fract_x
_atom_site_fract_y
_atom_site_fract_z
? ? ? ?
